data_4032276
loop_
_publ_author_name
'Chuang, Hsiang-Yu'
'Isobe, Minoru'

_publ_section_title
;
 Synthesis of Rings DEF of Solanoeclepin A.
;
_journal_issue 4
_journal_name_full 'The Journal of organic chemistry'
_journal_page_first 2045
_journal_page_last 2058
_journal_paper_doi 10.1021/acs.joc.6b02886
_journal_volume 82
_journal_year 2017
_chemical_formula_moiety 'C16 H24 O3'
_chemical_formula_sum 'C16 H24 O3'
_chemical_formula_weight 264.35
_chemical_name_systematic
;
 ?
;
_space_group_IT_number 4
_symmetry_cell_setting monoclinic
_symmetry_space_group_name_Hall 'P 2yb'
_symmetry_space_group_name_H-M 'P 1 21 1'
_atom_sites_solution_hydrogens geom
_atom_sites_solution_primary direct
_atom_sites_solution_secondary difmap
_audit_creation_method SHELXL-97
_cell_angle_alpha 90.00
_cell_angle_beta 91.153(3)
_cell_angle_gamma 90.00
_cell_formula_units_Z 4
_cell_length_a 7.4752(8)
_cell_length_b 23.748(3)
_cell_length_c 8.0038(10)
_cell_measurement_reflns_used 0
_cell_measurement_temperature 200(2)
_cell_measurement_theta_max 0
_cell_measurement_theta_min 0
_cell_volume 1420.6(3)
_computing_molecular_graphics 'Ortep-3 for Windows (Farrugia, 1997)'
_computing_publication_material 'WinGX publication routines (Farrugia, 1999)'
_computing_structure_refinement 'SHELXL-97 (Sheldrick, 1997)'
_computing_structure_solution 'SHELXS-86 (Sheldrick, 1986)'
_diffrn_ambient_temperature 200(2)
_diffrn_measured_fraction_theta_full 0.996
_diffrn_measured_fraction_theta_max 0.996
_diffrn_radiation_monochromator graphite
_diffrn_radiation_source 'fine-focus sealed tube'
_diffrn_radiation_type MoK\a
_diffrn_radiation_wavelength 0.71073
_diffrn_reflns_av_R_equivalents 0.0354
_diffrn_reflns_av_sigmaI/netI 0.0626
_diffrn_reflns_limit_h_max 8
_diffrn_reflns_limit_h_min -8
_diffrn_reflns_limit_k_max 22
_diffrn_reflns_limit_k_min -28
_diffrn_reflns_limit_l_max 9
_diffrn_reflns_limit_l_min -9
_diffrn_reflns_number 10241
_diffrn_reflns_theta_full 25.09
_diffrn_reflns_theta_max 25.09
_diffrn_reflns_theta_min 2.55
_exptl_absorpt_coefficient_mu 0.083
_exptl_absorpt_correction_T_max 0.9983
_exptl_absorpt_correction_T_min 0.9868
_exptl_absorpt_correction_type multi-scan
_exptl_crystal_colour colorless
_exptl_crystal_density_diffrn 1.236
_exptl_crystal_density_method 'not measured'
_exptl_crystal_description prism
_exptl_crystal_F_000 576
_exptl_crystal_size_max 0.16
_exptl_crystal_size_mid 0.12
_exptl_crystal_size_min 0.02
_refine_diff_density_max 0.209
_refine_diff_density_min -0.287
_refine_diff_density_rms 0.041
_refine_ls_abs_structure_details 'Flack H D (1983), Acta Cryst. A39, 876-881'
_refine_ls_abs_structure_Flack 0.2(12)
_refine_ls_extinction_method none
_refine_ls_goodness_of_fit_ref 0.965
_refine_ls_hydrogen_treatment constr
_refine_ls_matrix_type full
_refine_ls_number_parameters 343
_refine_ls_number_reflns 4509
_refine_ls_number_restraints 1
_refine_ls_restrained_S_all 0.965
_refine_ls_R_factor_all 0.0671
_refine_ls_R_factor_gt 0.0464
_refine_ls_shift/su_max 0.000
_refine_ls_shift/su_mean 0.000
_refine_ls_structure_factor_coef Fsqd
_refine_ls_weighting_details 'calc w=1/[\s^2^(Fo^2^)+(0.0704P)^2^+0.0000P] where P=(Fo^2^+2Fc^2^)/3'
_refine_ls_weighting_scheme calc
_refine_ls_wR_factor_gt 0.1049
_refine_ls_wR_factor_ref 0.1162
_reflns_number_gt 3578
_reflns_number_total 4509
_reflns_threshold_expression >2sigma(I)
_cod_data_source_file jo6b02886_si_002.cif
_cod_data_source_block a17023
_cod_original_sg_symbol_H-M 'P 21'
_cod_database_code 4032276

loop_
_symmetry_equiv_pos_as_xyz
'x, y, z'
'-x, y+1/2, -z'

loop_
_atom_site_label
_atom_site_type_symbol
_atom_site_fract_x
_atom_site_fract_y
_atom_site_fract_z
_atom_site_U_iso_or_equiv
_atom_site_adp_type
_atom_site_occupancy
_atom_site_symmetry_multiplicity
_atom_site_calc_flag
_atom_site_refinement_flags
C1 C -0.1908(3) 0.84241(12) 0.4612(4) 0.0220(7) Uani 1 1 d .
H1 H -0.2503 0.8521 0.3519 0.026 Uiso 1 1 calc R
C2 C -0.0882(4) 0.89484(13) 0.5217(4) 0.0240(7) Uani 1 1 d .
C3 C -0.1904(4) 0.94828(14) 0.4738(4) 0.0350(8) Uani 1 1 d .
H3A H -0.3110 0.9466 0.5192 0.053 Uiso 1 1 calc R
H3B H -0.1986 0.9514 0.3517 0.053 Uiso 1 1 calc R
H3C H -0.1272 0.9812 0.5196 0.053 Uiso 1 1 calc R
C4 C 0.1014(4) 0.89586(13) 0.4531(4) 0.0246(7) Uani 1 1 d .
H4A H 0.0976 0.9149 0.3431 0.030 Uiso 1 1 calc R
H4B H 0.1778 0.9188 0.5291 0.030 Uiso 1 1 calc R
C5 C 0.1884(4) 0.83890(13) 0.4325(4) 0.0246(7) Uani 1 1 d .
C6 C 0.1936(4) 0.80557(13) 0.5988(4) 0.0279(7) Uani 1 1 d .
H6A H 0.2015 0.8316 0.6952 0.033 Uiso 1 1 calc R
H6B H 0.2983 0.7800 0.6033 0.033 Uiso 1 1 calc R
C7 C 0.0166(4) 0.77120(13) 0.6027(4) 0.0276(8) Uani 1 1 d .
H7 H -0.0563 0.7863 0.6960 0.033 Uiso 1 1 calc R
C8 C 0.0429(4) 0.70929(15) 0.6328(5) 0.0418(9) Uani 1 1 d .
H8 H -0.0254 0.6839 0.5655 0.050 Uiso 1 1 calc R
C9 C 0.1534(5) 0.68752(17) 0.7453(5) 0.0543(11) Uani 1 1 d .
H9A H 0.2240 0.7115 0.8150 0.065 Uiso 1 1 calc R
H9B H 0.1625 0.6478 0.7568 0.065 Uiso 1 1 calc R
C10 C -0.0804(4) 0.78749(12) 0.4346(4) 0.0228(7) Uani 1 1 d .
C11 C -0.2101(4) 0.74673(13) 0.3553(4) 0.0291(8) Uani 1 1 d .
H11 H -0.2745 0.7214 0.4234 0.035 Uiso 1 1 calc R
C12 C -0.2351(4) 0.74594(14) 0.1916(4) 0.0342(8) Uani 1 1 d .
H12 H -0.3275 0.7225 0.1474 0.041 Uiso 1 1 calc R
C13 C -0.1275(4) 0.77964(13) 0.0700(4) 0.0323(8) Uani 1 1 d .
H13A H -0.2115 0.8007 -0.0041 0.039 Uiso 1 1 calc R
H13B H -0.0605 0.7531 -0.0008 0.039 Uiso 1 1 calc R
C14 C 0.0061(4) 0.82176(13) 0.1483(4) 0.0270(7) Uani 1 1 d .
H14A H -0.0539 0.8584 0.1654 0.032 Uiso 1 1 calc R
H14B H 0.1066 0.8278 0.0716 0.032 Uiso 1 1 calc R
C15 C 0.0788(4) 0.79938(12) 0.3170(4) 0.0231(7) Uani 1 1 d .
C16 C 0.1885(4) 0.74619(14) 0.2791(4) 0.0330(8) Uani 1 1 d .
H16A H 0.2370 0.7305 0.3838 0.050 Uiso 1 1 calc R
H16B H 0.2871 0.7560 0.2057 0.050 Uiso 1 1 calc R
H16C H 0.1113 0.7182 0.2237 0.050 Uiso 1 1 calc R
C17 C 0.5307(3) 0.00648(13) 0.9651(4) 0.0238(7) Uani 1 1 d .
H17 H 0.5865 -0.0022 0.8556 0.029 Uiso 1 1 calc R
C18 C 0.4401(4) -0.04744(13) 1.0264(4) 0.0239(7) Uani 1 1 d .
C19 C 0.5474(4) -0.09914(14) 0.9740(4) 0.0341(8) Uani 1 1 d .
H19A H 0.6711 -0.0956 1.0157 0.051 Uiso 1 1 calc R
H19B H 0.5465 -0.1019 0.8518 0.051 Uiso 1 1 calc R
H19C H 0.4935 -0.1331 1.0210 0.051 Uiso 1 1 calc R
C20 C 0.2465(3) -0.05244(12) 0.9634(4) 0.0235(7) Uani 1 1 d .
H20A H 0.2452 -0.0711 0.8527 0.028 Uiso 1 1 calc R
H20B H 0.1801 -0.0768 1.0410 0.028 Uiso 1 1 calc R
C21 C 0.1503(3) 0.00369(12) 0.9478(4) 0.0240(7) Uani 1 1 d .
C22 C 0.1536(4) 0.03755(13) 1.1123(4) 0.0264(7) Uani 1 1 d .
H22A H 0.1569 0.0118 1.2095 0.032 Uiso 1 1 calc R
H22B H 0.0457 0.0615 1.1192 0.032 Uiso 1 1 calc R
C23 C 0.3248(3) 0.07446(12) 1.1107(4) 0.0229(7) Uani 1 1 d .
H23 H 0.4077 0.0608 1.2016 0.028 Uiso 1 1 calc R
C24 C 0.2919(4) 0.13612(13) 1.1385(4) 0.0298(8) Uani 1 1 d .
H24 H 0.1912 0.1524 1.0827 0.036 Uiso 1 1 calc R
C25 C 0.3903(4) 0.16914(16) 1.2331(4) 0.0379(8) Uani 1 1 d .
H25A H 0.4922 0.1545 1.2911 0.045 Uiso 1 1 calc R
H25B H 0.3599 0.2078 1.2438 0.045 Uiso 1 1 calc R
C26 C 0.4091(4) 0.05951(12) 0.9395(4) 0.0209(7) Uani 1 1 d .
C27 C 0.5223(4) 0.10297(13) 0.8565(4) 0.0280(7) Uani 1 1 d .
H27 H 0.5863 0.1299 0.9220 0.034 Uiso 1 1 calc R
C28 C 0.5329(4) 0.10371(14) 0.6914(4) 0.0372(8) Uani 1 1 d .
H28 H 0.6134 0.1298 0.6434 0.045 Uiso 1 1 calc R
C29 C 0.4271(5) 0.06640(14) 0.5748(4) 0.0379(9) Uani 1 1 d .
H29A H 0.5113 0.0472 0.4998 0.045 Uiso 1 1 calc R
H29B H 0.3480 0.0904 0.5042 0.045 Uiso 1 1 calc R
C30 C 0.3112(4) 0.02132(13) 0.6596(4) 0.0289(7) Uani 1 1 d .
H30A H 0.2078 0.0116 0.5859 0.035 Uiso 1 1 calc R
H30B H 0.3827 -0.0132 0.6788 0.035 Uiso 1 1 calc R
C31 C 0.2444(4) 0.04379(12) 0.8270(4) 0.0223(7) Uani 1 1 d .
C32 C 0.1210(4) 0.09393(13) 0.7850(4) 0.0336(8) Uani 1 1 d .
H32A H 0.0745 0.1097 0.8886 0.050 Uiso 1 1 calc R
H32B H 0.0211 0.0811 0.7136 0.050 Uiso 1 1 calc R
H32C H 0.1888 0.1229 0.7262 0.050 Uiso 1 1 calc R
O1 O -0.3288(3) 0.83202(9) 0.5786(3) 0.0320(6) Uani 1 1 d .
O2 O -0.0750(3) 0.89301(9) 0.7017(3) 0.0313(5) Uani 1 1 d .
H2 H -0.0205 0.9217 0.7369 0.047 Uiso 1 1 calc R
O3 O 0.3688(2) 0.84780(8) 0.3798(3) 0.0314(6) Uani 1 1 d .
O4 O 0.6727(2) 0.02011(9) 1.0825(3) 0.0311(5) Uani 1 1 d .
O5 O 0.4357(2) -0.04742(8) 1.2070(3) 0.0295(5) Uani 1 1 d .
O6 O -0.0345(2) -0.00745(9) 0.9009(3) 0.0322(6) Uani 1 1 d .
H1' H -0.4414 0.8283 0.5244 0.039 Uiso 1 1 d R
H3' H 0.3881 0.8825 0.3169 0.039 Uiso 1 1 d R
H4' H 0.7811 0.0185 1.0289 0.039 Uiso 1 1 d R
H5' H 0.5483 -0.0298 1.2451 0.039 Uiso 1 1 d R
H6' H -0.0397 -0.0373 0.8259 0.039 Uiso 1 1 d R

loop_
_atom_site_aniso_label
_atom_site_aniso_U_11
_atom_site_aniso_U_22
_atom_site_aniso_U_33
_atom_site_aniso_U_23
_atom_site_aniso_U_13
_atom_site_aniso_U_12
C1 0.0159(14) 0.0307(18) 0.0196(17) -0.0006(14) 0.0015(12) 0.0013(13)
C2 0.0226(15) 0.0257(18) 0.0235(18) -0.0039(14) -0.0056(13) 0.0021(13)
C3 0.0265(17) 0.033(2) 0.045(2) -0.0054(17) -0.0042(15) 0.0056(15)
C4 0.0201(15) 0.0248(17) 0.0289(18) 0.0010(15) -0.0043(13) -0.0054(13)
C5 0.0145(14) 0.0295(19) 0.0298(19) 0.0040(15) 0.0040(13) 0.0007(13)
C6 0.0207(15) 0.0329(19) 0.0299(19) 0.0030(15) -0.0014(14) 0.0038(14)
C7 0.0243(16) 0.0294(19) 0.0290(19) 0.0073(15) -0.0001(14) 0.0009(13)
C8 0.036(2) 0.043(2) 0.046(2) 0.0170(19) 0.0071(17) -0.0024(16)
C9 0.041(2) 0.050(3) 0.072(3) 0.026(2) 0.004(2) 0.0085(19)
C10 0.0221(15) 0.0244(17) 0.0219(17) 0.0020(14) 0.0029(13) -0.0023(13)
C11 0.0329(17) 0.0245(19) 0.030(2) -0.0007(15) 0.0051(14) -0.0071(14)
C12 0.0318(18) 0.031(2) 0.040(2) -0.0061(16) 0.0012(15) -0.0051(15)
C13 0.0388(18) 0.0300(19) 0.028(2) -0.0062(15) -0.0010(15) 0.0015(15)
C14 0.0279(16) 0.0271(19) 0.0261(19) -0.0004(14) 0.0067(14) 0.0008(14)
C15 0.0212(15) 0.0208(17) 0.0275(18) 0.0002(14) 0.0046(13) 0.0037(13)
C16 0.0283(17) 0.032(2) 0.039(2) -0.0001(16) 0.0091(15) 0.0055(15)
C17 0.0158(14) 0.0332(19) 0.0223(17) -0.0005(14) 0.0013(12) -0.0011(13)
C18 0.0223(15) 0.0266(18) 0.0229(17) 0.0034(14) 0.0024(12) 0.0065(13)
C19 0.0298(17) 0.0287(19) 0.044(2) 0.0012(16) 0.0036(15) 0.0066(15)
C20 0.0203(14) 0.0250(18) 0.0253(18) 0.0009(14) 0.0028(12) -0.0016(13)
C21 0.0138(14) 0.0285(18) 0.0298(19) -0.0014(14) -0.0009(13) -0.0015(12)
C22 0.0216(16) 0.0298(19) 0.0278(18) -0.0036(15) 0.0057(13) 0.0016(13)
C23 0.0210(14) 0.0236(18) 0.0241(18) 0.0004(14) 0.0002(13) 0.0047(13)
C24 0.0339(18) 0.027(2) 0.0286(19) -0.0004(16) 0.0008(15) 0.0021(15)
C25 0.0405(19) 0.034(2) 0.040(2) -0.0020(17) 0.0059(16) -0.0025(16)
C26 0.0216(14) 0.0214(17) 0.0199(16) -0.0001(13) 0.0010(12) -0.0026(13)
C27 0.0286(16) 0.0244(18) 0.031(2) -0.0015(15) 0.0024(14) -0.0076(14)
C28 0.047(2) 0.032(2) 0.033(2) 0.0051(17) 0.0094(16) -0.0121(17)
C29 0.053(2) 0.038(2) 0.0225(19) 0.0022(16) 0.0059(16) -0.0065(17)
C30 0.0343(17) 0.0299(19) 0.0223(18) 0.0032(15) -0.0050(14) -0.0030(14)
C31 0.0195(14) 0.0221(17) 0.0254(17) -0.0018(14) -0.0019(13) 0.0013(12)
C32 0.0358(18) 0.030(2) 0.034(2) -0.0007(16) -0.0097(15) 0.0032(16)
O1 0.0173(10) 0.0498(15) 0.0291(13) -0.0047(11) 0.0057(9) -0.0034(9)
O2 0.0314(11) 0.0372(13) 0.0252(13) -0.0133(10) -0.0038(9) -0.0034(10)
O3 0.0149(10) 0.0351(14) 0.0443(15) 0.0096(11) 0.0055(9) -0.0017(9)
O4 0.0165(10) 0.0444(14) 0.0323(14) -0.0026(11) -0.0010(9) -0.0026(10)
O5 0.0257(11) 0.0374(14) 0.0255(13) 0.0068(10) 0.0005(9) -0.0010(10)
O6 0.0167(10) 0.0353(14) 0.0445(15) -0.0111(11) -0.0008(9) -0.0003(9)

loop_
_atom_type_symbol
_atom_type_description
_atom_type_scat_dispersion_real
_atom_type_scat_dispersion_imag
_atom_type_scat_source
C C 0.0033 0.0016 'International Tables Vol C Tables 4.2.6.8 and 6.1.1.4'
H H 0.0000 0.0000 'International Tables Vol C Tables 4.2.6.8 and 6.1.1.4'
O O 0.0106 0.0060 'International Tables Vol C Tables 4.2.6.8 and 6.1.1.4'

loop_
_geom_angle_atom_site_label_1
_geom_angle_atom_site_label_2
_geom_angle_atom_site_label_3
_geom_angle
O1 C1 C2 107.2(2)
O1 C1 C10 109.6(2)
C2 C1 C10 117.3(2)
O1 C1 H1 107.5
C2 C1 H1 107.5
C10 C1 H1 107.5
O2 C2 C3 107.4(2)
O2 C2 C4 108.3(2)
C3 C2 C4 111.1(3)
O2 C2 C1 108.3(2)
C3 C2 C1 110.5(2)
C4 C2 C1 111.1(2)
C2 C3 H3A 109.5
C2 C3 H3B 109.5
H3A C3 H3B 109.5
C2 C3 H3C 109.5
H3A C3 H3C 109.5
H3B C3 H3C 109.5
C5 C4 C2 115.4(2)
C5 C4 H4A 108.4
C2 C4 H4A 108.4
C5 C4 H4B 108.4
C2 C4 H4B 108.4
H4A C4 H4B 107.5
O3 C5 C4 108.0(2)
O3 C5 C15 113.9(2)
C4 C5 C15 112.7(2)
O3 C5 C6 108.7(2)
C4 C5 C6 111.5(3)
C15 C5 C6 102.0(2)
C5 C6 C7 106.2(2)
C5 C6 H6A 110.5
C7 C6 H6A 110.5
C5 C6 H6B 110.5
C7 C6 H6B 110.5
H6A C6 H6B 108.7
C8 C7 C6 114.1(3)
C8 C7 C10 115.9(3)
C6 C7 C10 103.5(2)
C8 C7 H7 107.6
C6 C7 H7 107.6
C10 C7 H7 107.6
C9 C8 C7 125.0(4)
C9 C8 H8 117.5
C7 C8 H8 117.5
C8 C9 H9A 120.0
C8 C9 H9B 120.0
H9A C9 H9B 120.0
C11 C10 C15 110.8(3)
C11 C10 C1 104.9(2)
C15 C10 C1 110.1(2)
C11 C10 C7 119.2(3)
C15 C10 C7 102.6(2)
C1 C10 C7 109.1(2)
C12 C11 C10 120.4(3)
C12 C11 H11 119.8
C10 C11 H11 119.8
C11 C12 C13 124.5(3)
C11 C12 H12 117.7
C13 C12 H12 117.7
C12 C13 C14 115.7(3)
C12 C13 H13A 108.4
C14 C13 H13A 108.4
C12 C13 H13B 108.4
C14 C13 H13B 108.4
H13A C13 H13B 107.4
C13 C14 C15 110.3(2)
C13 C14 H14A 109.6
C15 C14 H14A 109.6
C13 C14 H14B 109.6
C15 C14 H14B 109.6
H14A C14 H14B 108.1
C14 C15 C16 106.9(2)
C14 C15 C5 119.3(2)
C16 C15 C5 109.8(2)
C14 C15 C10 109.4(2)
C16 C15 C10 112.8(2)
C5 C15 C10 98.7(2)
C15 C16 H16A 109.5
C15 C16 H16B 109.5
H16A C16 H16B 109.5
C15 C16 H16C 109.5
H16A C16 H16C 109.5
H16B C16 H16C 109.5
O4 C17 C18 107.6(2)
O4 C17 C26 108.9(2)
C18 C17 C26 117.1(2)
O4 C17 H17 107.6
C18 C17 H17 107.6
C26 C17 H17 107.6
O5 C18 C20 106.8(2)
O5 C18 C19 107.3(2)
C20 C18 C19 110.2(2)
O5 C18 C17 109.8(2)
C20 C18 C17 112.4(2)
C19 C18 C17 110.2(2)
C18 C19 H19A 109.5
C18 C19 H19B 109.5
H19A C19 H19B 109.5
C18 C19 H19C 109.5
H19A C19 H19C 109.5
H19B C19 H19C 109.5
C21 C20 C18 113.8(2)
C21 C20 H20A 108.8
C18 C20 H20A 108.8
C21 C20 H20B 108.8
C18 C20 H20B 108.8
H20A C20 H20B 107.7
O6 C21 C20 108.0(2)
O6 C21 C31 113.3(2)
C20 C21 C31 111.9(2)
O6 C21 C22 108.4(2)
C20 C21 C22 112.8(2)
C31 C21 C22 102.4(2)
C21 C22 C23 106.7(2)
C21 C22 H22A 110.4
C23 C22 H22A 110.4
C21 C22 H22B 110.4
C23 C22 H22B 110.4
H22A C22 H22B 108.6
C24 C23 C22 114.3(2)
C24 C23 C26 115.0(3)
C22 C23 C26 103.1(2)
C24 C23 H23 108.0
C22 C23 H23 108.0
C26 C23 H23 108.0
C25 C24 C23 125.4(3)
C25 C24 H24 117.3
C23 C24 H24 117.3
C24 C25 H25A 120.0
C24 C25 H25B 120.0
H25A C25 H25B 120.0
C27 C26 C31 110.8(2)
C27 C26 C23 118.3(2)
C31 C26 C23 103.5(2)
C27 C26 C17 106.3(2)
C31 C26 C17 109.5(2)
C23 C26 C17 108.2(2)
C28 C27 C26 119.8(3)
C28 C27 H27 120.1
C26 C27 H27 120.1
C27 C28 C29 124.8(3)
C27 C28 H28 117.6
C29 C28 H28 117.6
C28 C29 C30 115.4(3)
C28 C29 H29A 108.4
C30 C29 H29A 108.4
C28 C29 H29B 108.4
C30 C29 H29B 108.4
H29A C29 H29B 107.5
C31 C30 C29 109.8(3)
C31 C30 H30A 109.7
C29 C30 H30A 109.7
C31 C30 H30B 109.7
C29 C30 H30B 109.7
H30A C30 H30B 108.2
C30 C31 C21 119.7(2)
C30 C31 C32 106.4(2)
C21 C31 C32 109.7(2)
C30 C31 C26 108.7(2)
C21 C31 C26 98.7(2)
C32 C31 C26 113.8(2)
C31 C32 H32A 109.5
C31 C32 H32B 109.5
H32A C32 H32B 109.5
C31 C32 H32C 109.5
H32A C32 H32C 109.5
H32B C32 H32C 109.5
C1 O1 H1' 111.2
C2 O2 H2 109.5
C5 O3 H3' 115.1
C17 O4 H4' 109.2
C18 O5 H5' 105.9
C21 O6 H6' 109.6

loop_
_geom_bond_atom_site_label_1
_geom_bond_atom_site_label_2
_geom_bond_distance
C1 O1 1.431(3)
C1 C2 1.536(4)
C1 C10 1.560(4)
C1 H1 1.0000
C2 O2 1.443(3)
C2 C3 1.526(4)
C2 C4 1.530(4)
C3 H3A 0.9800
C3 H3B 0.9800
C3 H3C 0.9800
C4 C5 1.512(4)
C4 H4A 0.9900
C4 H4B 0.9900
C5 O3 1.437(3)
C5 C15 1.542(4)
C5 C6 1.549(4)
C6 C7 1.555(4)
C6 H6A 0.9900
C6 H6B 0.9900
C7 C8 1.502(5)
C7 C10 1.564(4)
C7 H7 1.0000
C8 C9 1.315(5)
C8 H8 0.9500
C9 H9A 0.9500
C9 H9B 0.9500
C10 C11 1.501(4)
C10 C15 1.558(4)
C11 C12 1.320(4)
C11 H11 0.9500
C12 C13 1.505(5)
C12 H12 0.9500
C13 C14 1.538(4)
C13 H13A 0.9900
C13 H13B 0.9900
C14 C15 1.540(4)
C14 H14A 0.9900
C14 H14B 0.9900
C15 C16 1.540(4)
C16 H16A 0.9800
C16 H16B 0.9800
C16 H16C 0.9800
C17 O4 1.440(3)
C17 C18 1.533(4)
C17 C26 1.564(4)
C17 H17 1.0000
C18 O5 1.447(3)
C18 C20 1.527(4)
C18 C19 1.530(4)
C19 H19A 0.9800
C19 H19B 0.9800
C19 H19C 0.9800
C20 C21 1.519(4)
C20 H20A 0.9900
C20 H20B 0.9900
C21 O6 1.448(3)
C21 C31 1.538(4)
C21 C22 1.542(4)
C22 C23 1.551(4)
C22 H22A 0.9900
C22 H22B 0.9900
C23 C24 1.502(4)
C23 C26 1.560(4)
C23 H23 1.0000
C24 C25 1.306(5)
C24 H24 0.9500
C25 H25A 0.9500
C25 H25B 0.9500
C26 C27 1.498(4)
C26 C31 1.557(4)
C27 C28 1.326(4)
C27 H27 0.9500
C28 C29 1.501(5)
C28 H28 0.9500
C29 C30 1.543(4)
C29 H29A 0.9900
C29 H29B 0.9900
C30 C31 1.535(4)
C30 H30A 0.9900
C30 H30B 0.9900
C31 C32 1.539(4)
C32 H32A 0.9800
C32 H32B 0.9800
C32 H32C 0.9800
O1 H1' 0.9434
O2 H2 0.8400
O3 H3' 0.9782
O4 H4' 0.9255
O5 H5' 0.9831
O6 H6' 0.9285
